data_4310041
loop_
_publ_author_name
'Philip J. Bailey'
'Alice Dawson'
'Chiara McCormack'
'Stephen A. Moggach'
'Iain D. H. Oswald'
'Simon Parsons'
'David W. H. Rankin'
'Andrew Turner'

_publ_section_title
;
Barriers to Racemization in C3-Symmetric Complexes Containing the
Hydrotris(2-mercapto-1-ethylimidazolyl)borate (TmEt) Ligand
;
_journal_name_full 'Inorganic Chemistry'
_journal_page_first 8884
_journal_page_last 8898
_journal_paper_doi 10.1021/ic0505293
_journal_volume 44
_journal_year 2005
_chemical_compound_source
;
?
;
_chemical_formula_moiety ' C15 H22 B Br Cd N6 S3, C4 H8 O '
_chemical_formula_sum 'C19 H30 B Br Cd N6 O S3'
_chemical_formula_weight 657.80
_space_group_IT_number 2
_symmetry_cell_setting triclinic
_symmetry_space_group_name_Hall '-P 1'
_symmetry_space_group_name_H-M 'P -1'
_atom_sites_solution_hydrogens geom
_atom_sites_solution_primary Patterson
_audit_creation_date 03-14-08
_audit_creation_method CRYSTALS_ver_12-03-99
_cell_angle_alpha 105.337(2)
_cell_angle_beta 92.140(2)
_cell_angle_gamma 93.245(2)
_cell_formula_units_Z 2
_cell_length_a 9.6512(3)
_cell_length_b 9.8621(3)
_cell_length_c 14.5689(5)
_cell_measurement_reflns_used 0
_cell_measurement_temperature 150
_cell_measurement_theta_max 0
_cell_measurement_theta_min 0
_cell_volume 1333.18(8)
_computing_cell_refinement
; 
 SAINT (Siemens ,1995) 
;
_computing_data_collection
; 
 SMART (Siemens, 1993) 
;
_computing_data_reduction
; 
 SAINT (Siemens ,1995) 
;
_computing_molecular_graphics
; 
 CAMERON (Watkin et al 1996) 
;
_computing_publication_material
; 
 CRYSTALS (Watkin et al 2001) 
;
_computing_structure_refinement
; 
 CRYSTALS (Watkin et al 2001) 
;
_computing_structure_solution
; 
 DIRDIF-96 (Beurskens et al 1996) 
;
_diffrn_ambient_temperature 150
_diffrn_measured_fraction_theta_full 0.995
_diffrn_measured_fraction_theta_max 0.894
_diffrn_measurement_device_type
; 
Bruker SMART 
;
_diffrn_measurement_method '\f & \w scans'
_diffrn_radiation_monochromator graphite
_diffrn_radiation_type 'Mo K\a'
_diffrn_radiation_wavelength 0.71073
_diffrn_reflns_av_R_equivalents 0.02
_diffrn_reflns_limit_h_max 13
_diffrn_reflns_limit_h_min -13
_diffrn_reflns_limit_k_max 11
_diffrn_reflns_limit_k_min -13
_diffrn_reflns_limit_l_max 20
_diffrn_reflns_limit_l_min -16
_diffrn_reflns_number 19661
_diffrn_reflns_theta_full 25.354
_diffrn_reflns_theta_max 30.547
_diffrn_reflns_theta_min 1.451
_diffrn_standards_decay_% 0.00
_diffrn_standards_interval_count 0
_diffrn_standards_interval_time 0
_diffrn_standards_number 0
_exptl_absorpt_coefficient_mu 2.576
_exptl_absorpt_correction_T_max 0.32
_exptl_absorpt_correction_T_min 0.23
_exptl_absorpt_correction_type multi-scan
_exptl_absorpt_process_details
; 
 SADABS (Siemens, 1996) 
;
_exptl_crystal_colour ' colourless '
_exptl_crystal_density_diffrn 1.639
_exptl_crystal_description ' block '
_exptl_crystal_F_000 660.000
_exptl_crystal_size_max 0.57
_exptl_crystal_size_mid 0.44
_exptl_crystal_size_min 0.33
_refine_diff_density_max 0.57
_refine_diff_density_min -0.39
_refine_ls_extinction_method None
_refine_ls_goodness_of_fit_ref 0.9987
_refine_ls_hydrogen_treatment mixed
_refine_ls_matrix_type full
_refine_ls_number_parameters 293
_refine_ls_number_reflns 7272
_refine_ls_number_restraints 0
_refine_ls_R_factor_all 0.0295
_refine_ls_R_factor_gt 0.0243
_refine_ls_shift/su_max 0.001480
_refine_ls_structure_factor_coef F
_refine_ls_weighting_details
;
 p=P(6)*max(Fo^2,0) + (1-P(6))Fc^2 
 Method = SHELXL 97 (Sheldrick, 1997) 
 W = 1. / [Sigma^2(F*)+(P(1)p)^2+P(2)p+P(4)+P(5)Sin(theta) ] 
 P(i) are: 
 0.00 0.547E-02 0.00 0.00 0.00 0.333 
;
_refine_ls_weighting_scheme calc
_refine_ls_wR_factor_all 0.0330
_refine_ls_wR_factor_gt 0.0310
_refine_ls_wR_factor_ref 0.0330
_reflns_limit_h_max 13
_reflns_limit_h_min -13
_reflns_limit_k_max 13
_reflns_limit_k_min -13
_reflns_limit_l_max 20
_reflns_limit_l_min 0
_reflns_number_gt 6359
_reflns_number_total 7292
_reflns_threshold_expression I>2.00u(I)
_cod_data_source_file ic0505293si20050817_061150_2.cif
_cod_data_source_block cm1151
_cod_depositor_comments
;
The following automatic conversions were performed:
'_symmetry_cell_setting' value 'Triclinic' changed to 'triclinic'
according to '/home/saulius/struct/CIF-dictionaries/cif_core.dic'
dictionary named 'cif_core.dic' version 2.4.1 from 2010-06-29.

Automatic conversion script
Id: cif_fix_enum 1527 2010-12-29 10:47:43Z saulius 
;
_cod_original_sg_symbol_H-M 'P -1 '
_cod_original_formula_sum ' C19 H30 B1 Br1 Cd1 N6 O1 S3 '
_cod_database_code 4310041

loop_
_symmetry_equiv_pos_as_xyz
x,y,z
-x,-y,-z

loop_
_atom_site_label
_atom_site_type_symbol
_atom_site_fract_x
_atom_site_fract_y
_atom_site_fract_z
_atom_site_U_iso_or_equiv
_atom_site_occupancy
_atom_site_adp_type
_atom_site_refinement_flags
_atom_site_attached_hydrogens
Cd1 Cd 0.153831(14) 0.273637(15) 0.25781(1) 0.0202 1.0000 Uani . .
Br1 Br -0.00484(2) 0.44048(2) 0.205005(16) 0.0288 1.0000 Uani . .
O1 O 0.28215(17) 0.18126(17) 0.81599(11) 0.0349 1.0000 Uani . .
B1 B 0.3728(2) 0.0325(2) 0.35424(15) 0.0190 1.0000 Uani . .
H1 H 0.431(2) -0.037(2) 0.3818(16) 0.022(6) 1.0000 Uiso . .
S2 S 0.02101(5) 0.08399(5) 0.31671(3) 0.0201 1.0000 Uani . .
C2 C 0.3895(3) 0.2085(3) 0.88917(19) 0.0411 1.0000 Uani . .
S3 S 0.31210(6) 0.12771(5) 0.14129(3) 0.0248 1.0000 Uani . .
C3 C 0.3519(3) 0.3389(3) 0.96359(18) 0.0399 1.0000 Uani . .
S4 S 0.32427(5) 0.39273(5) 0.39598(3) 0.0216 1.0000 Uani . .
C4 C 0.1942(3) 0.3353(3) 0.94973(19) 0.0482 1.0000 Uani . .
C5 C 0.1573(3) 0.2133(3) 0.8638(2) 0.0478 1.0000 Uani . .
C21 C 0.12604(19) 0.10936(19) 0.41865(13) 0.0169 1.0000 Uani . .
H21 H 0.3941 0.1269 0.9176 0.0514 1.0000 Uiso . .
N22 N 0.08051(17) 0.15618(17) 0.50792(11) 0.0194 1.0000 Uani . .
H22 H 0.4814 0.2264 0.8633 0.0514 1.0000 Uiso . .
C23 C 0.1891(2) 0.1643(2) 0.57377(13) 0.0233 1.0000 Uani . .
C24 C 0.3007(2) 0.1216(2) 0.52445(13) 0.0226 1.0000 Uani . .
N25 N 0.26181(16) 0.08649(17) 0.42758(11) 0.0182 1.0000 Uani . .
C26 C -0.0604(2) 0.1979(2) 0.53088(15) 0.0247 1.0000 Uani . .
C27 C -0.0775(3) 0.3484(2) 0.52753(17) 0.0338 1.0000 Uani . .
C31 C 0.2806(2) -0.0274(2) 0.17253(14) 0.0212 1.0000 Uani . .
H31 H 0.3803 0.3339 1.0294 0.0473 1.0000 Uiso . .
N32 N 0.22193(18) -0.14694(19) 0.11060(12) 0.0262 1.0000 Uani . .
H32 H 0.3971 0.4264 0.9521 0.0473 1.0000 Uiso . .
C33 C 0.2132(2) -0.2536(2) 0.15575(16) 0.0296 1.0000 Uani . .
C34 C 0.2665(2) -0.1981(2) 0.24547(16) 0.0258 1.0000 Uani . .
N35 N 0.30870(16) -0.05731(17) 0.25661(12) 0.0198 1.0000 Uani . .
C36 C 0.1812(2) -0.1623(3) 0.01034(16) 0.0360 1.0000 Uani . .
C37 C 0.3041(3) -0.1931(3) -0.05165(18) 0.0474 1.0000 Uani . .
C41 C 0.46413(19) 0.2944(2) 0.35976(12) 0.0183 1.0000 Uani . .
H41 H 0.1486 0.3197 1.0071 0.0558 1.0000 Uiso . .
N42 N 0.58784(17) 0.35156(17) 0.34252(11) 0.0210 1.0000 Uani . .
H42 H 0.1652 0.4252 0.9381 0.0558 1.0000 Uiso . .
C43 C 0.6788(2) 0.2471(2) 0.31626(14) 0.0234 1.0000 Uani . .
C44 C 0.61060(19) 0.1248(2) 0.31814(14) 0.0222 1.0000 Uani . .
N45 N 0.47614(16) 0.15365(17) 0.34574(11) 0.0188 1.0000 Uani . .
C46 C 0.6186(2) 0.4992(2) 0.34493(15) 0.0270 1.0000 Uani . .
C47 C 0.5743(3) 0.5286(3) 0.25175(18) 0.0403 1.0000 Uani . .
H51 H 0.1193 0.1297 0.8840 0.0533 1.0000 Uiso . .
H52 H 0.0867 0.2397 0.8208 0.0533 1.0000 Uiso . .
H231 H 0.1854 0.1960 0.6447 0.0279 1.0000 Uiso . .
H241 H 0.3957 0.1158 0.5526 0.0278 1.0000 Uiso . .
H261 H -0.0787 0.1896 0.5964 0.0298 1.0000 Uiso . .
H262 H -0.1288 0.1335 0.4836 0.0298 1.0000 Uiso . .
H271 H -0.1744 0.3735 0.5435 0.0400 1.0000 Uiso . .
H272 H -0.0098 0.4134 0.5749 0.0400 1.0000 Uiso . .
H273 H -0.0599 0.3573 0.4622 0.0400 1.0000 Uiso . .
H331 H 0.1746 -0.3529 0.1270 0.0340 1.0000 Uiso . .
H341 H 0.2743 -0.2499 0.2958 0.0315 1.0000 Uiso . .
H361 H 0.1081 -0.2414 -0.0115 0.0401 1.0000 Uiso . .
H362 H 0.1433 -0.0726 0.0040 0.0401 1.0000 Uiso . .
H371 H 0.2734 -0.2031 -0.1196 0.0535 1.0000 Uiso . .
H372 H 0.3425 -0.2829 -0.0460 0.0535 1.0000 Uiso . .
H373 H 0.3776 -0.1142 -0.0305 0.0535 1.0000 Uiso . .
H431 H 0.7773 0.2599 0.2992 0.0285 1.0000 Uiso . .
H441 H 0.6497 0.0301 0.3025 0.0270 1.0000 Uiso . .
H461 H 0.7210 0.5224 0.3572 0.0317 1.0000 Uiso . .
H462 H 0.5682 0.5597 0.3974 0.0317 1.0000 Uiso . .
H471 H 0.5968 0.6302 0.2559 0.0496 1.0000 Uiso . .
H472 H 0.6247 0.4686 0.1988 0.0496 1.0000 Uiso . .
H473 H 0.4718 0.5060 0.2390 0.0496 1.0000 Uiso . .

loop_
_atom_site_aniso_label
_atom_site_aniso_U_11
_atom_site_aniso_U_22
_atom_site_aniso_U_33
_atom_site_aniso_U_23
_atom_site_aniso_U_13
_atom_site_aniso_U_12
Cd1 0.02007(7) 0.02142(8) 0.02077(7) 0.00808(5) 0.00135(5) 0.00354(5)
Br1 0.02886(11) 0.02825(11) 0.03276(11) 0.01391(9) -0.00319(8) 0.00637(8)
O1 0.0335(9) 0.0382(9) 0.0313(8) 0.0048(7) 0.0067(7) 0.0072(7)
B1 0.0174(9) 0.020(1) 0.022(1) 0.0090(8) 0.0041(8) 0.0040(8)
S2 0.0163(2) 0.0235(2) 0.0211(2) 0.00744(18) 0.00023(16) 0.00001(17)
C2 0.0297(12) 0.0545(16) 0.0446(14) 0.0217(12) 0.004(1) 0.0086(11)
S3 0.0302(3) 0.0254(2) 0.0208(2) 0.00823(19) 0.00806(19) 0.0043(2)
C3 0.0434(14) 0.0426(14) 0.0334(12) 0.0131(11) -0.006(1) -0.0087(11)
S4 0.0203(2) 0.0195(2) 0.0231(2) 0.00160(18) 0.00183(17) 0.00443(17)
C4 0.0455(15) 0.0592(18) 0.0345(13) -0.0000(12) 0.0030(11) 0.0165(13)
C5 0.0276(12) 0.0596(18) 0.0464(15) -0.0026(13) 0.0048(11) -0.0013(12)
C21 0.0172(8) 0.0146(8) 0.0201(8) 0.0068(7) 0.0025(6) -0.0002(6)
N22 0.0205(8) 0.0179(8) 0.0205(7) 0.0060(6) 0.0056(6) 0.0003(6)
C23 0.031(1) 0.022(1) 0.0178(8) 0.0059(7) 0.0008(7) -0.0016(8)
C24 0.025(1) 0.025(1) 0.0190(8) 0.0093(7) -0.0015(7) -0.0017(8)
N25 0.0186(7) 0.0200(8) 0.0173(7) 0.0071(6) 0.0019(6) 0.0015(6)
C26 0.0219(9) 0.021(1) 0.031(1) 0.0060(8) 0.0122(8) 0.0035(7)
C27 0.0392(13) 0.0208(11) 0.0395(12) 0.0022(9) 0.008(1) 0.0102(9)
C31 0.0193(9) 0.0216(9) 0.0214(9) 0.0023(7) 0.0065(7) 0.0019(7)
N32 0.0226(8) 0.0272(9) 0.0244(8) -0.0005(7) 0.0051(7) -0.0026(7)
C33 0.026(1) 0.022(1) 0.0363(11) 0.0007(9) 0.0103(9) -0.0044(8)
C34 0.025(1) 0.0172(9) 0.0355(11) 0.0066(8) 0.0118(8) 0.0020(7)
N35 0.0182(7) 0.0175(8) 0.0243(8) 0.0053(6) 0.0071(6) 0.0020(6)
C36 0.0323(12) 0.0431(14) 0.025(1) -0.0022(9) -0.0016(9) -0.003(1)
C37 0.0446(15) 0.0629(18) 0.0263(11) -0.0027(11) 0.007(1) -0.0013(13)
C41 0.0178(8) 0.0193(9) 0.0164(8) 0.0022(7) 0.0014(6) 0.0017(7)
N42 0.0186(8) 0.0223(8) 0.0215(8) 0.0057(6) 0.0002(6) -0.0016(6)
C43 0.0159(8) 0.0311(11) 0.0242(9) 0.0088(8) 0.0037(7) 0.0013(7)
C44 0.0159(8) 0.028(1) 0.0238(9) 0.0070(8) 0.0042(7) 0.0051(7)
N45 0.0146(7) 0.0201(8) 0.0219(7) 0.0056(6) 0.0027(6) 0.0032(6)
C46 0.028(1) 0.022(1) 0.029(1) 0.0061(8) 0.0007(8) -0.0075(8)
C47 0.0599(17) 0.0308(12) 0.0332(12) 0.015(1) 0.0039(11) -0.0005(11)

loop_
_atom_type_symbol
_atom_type_scat_dispersion_real
_atom_type_scat_dispersion_imag
_atom_type_scat_Cromer_Mann_a1
_atom_type_scat_Cromer_Mann_b1
_atom_type_scat_Cromer_Mann_a2
_atom_type_scat_Cromer_Mann_b2
_atom_type_scat_Cromer_Mann_a3
_atom_type_scat_Cromer_Mann_b3
_atom_type_scat_Cromer_Mann_a4
_atom_type_scat_Cromer_Mann_b4
_atom_type_scat_Cromer_Mann_c
_atom_type_scat_source
'C   ' 0.0033 0.0016 2.3100 20.8439 1.0200 10.2075 1.5886 0.5687 0.8650 51.6512 0.2156 International_Tables_Vol_IV_Table_2.2B
'H   ' 0.0000 0.0000 0.4930 10.5109 0.3229 26.1257 0.1402 3.1424 0.0408 57.7998 0.0030 International_Tables_Vol_IV_Table_2.2B
'B   ' 0.0013 0.0007 2.0545 23.2185 1.3326 1.0210 1.0979 60.3498 0.7068 0.1403 -0.1932 International_Tables_Vol_IV_Table_2.2B
'N   ' 0.0061 0.0033 12.2126 0.0057 3.1322 9.8933 2.0125 28.9975 1.1663 0.5826 -11.5290 International_Tables_Vol_IV_Table_2.2B
'S   ' 0.1246 0.1234 6.9053 1.4679 5.2034 22.2151 1.4379 0.2536 1.5863 56.1720 0.8669 International_Tables_Vol_IV_Table_2.2B
'Br  ' -0.2901 2.4595 17.1789 2.1723 5.2358 16.5796 5.6377 0.2609 3.9851 41.4328 2.9557 International_Tables_Vol_IV_Table_2.2B
'Cd  ' -0.8075 1.2024 19.2214 0.5946 17.6444 6.9089 4.4610 24.7008 1.6029 87.4825 5.0694 International_Tables_Vol_IV_Table_2.2B
'O   ' 0.0106 0.0060 3.0485 13.2771 2.2868 5.7011 1.5463 0.3239 0.8670 32.9089 0.2508 International_Tables_Vol_IV_Table_2.2B

loop_
_geom_angle_atom_site_label_1
_geom_angle_site_symmetry_1
_geom_angle_atom_site_label_2
_geom_angle_site_symmetry_2
_geom_angle_atom_site_label_3
_geom_angle_site_symmetry_3
_geom_angle
_geom_angle_publ_flag
S4 . Cd1 . S3 . 101.478(17) yes
S4 . Cd1 . S2 . 103.801(16) yes
S3 . Cd1 . S2 . 101.642(17) yes
S4 . Cd1 . Br1 . 114.304(13) yes
S3 . Cd1 . Br1 . 120.399(14) yes
S2 . Cd1 . Br1 . 113.094(13) yes
C5 . O1 . C2 . 105.44(18) yes
N45 . B1 . N35 . 113.04(15) yes
N45 . B1 . N25 . 111.62(16) yes
N35 . B1 . N25 . 113.08(15) yes
N45 . B1 . H1 . 106.9(12) no
N35 . B1 . H1 . 105.2(12) no
N25 . B1 . H1 . 106.3(12) no
C21 . S2 . Cd1 . 94.55(6) yes
H22 . C2 . H21 . 109.342 no
H22 . C2 . C3 . 110.342 no
H21 . C2 . C3 . 110.362 no
H22 . C2 . O1 . 110.473 no
H21 . C2 . O1 . 110.475 no
C3 . C2 . O1 . 105.8(2) yes
C31 . S3 . Cd1 . 96.74(6) yes
H32 . C3 . H31 . 109.258 no
H32 . C3 . C4 . 111.035 no
H31 . C3 . C4 . 111.116 no
H32 . C3 . C2 . 110.990 no
H31 . C3 . C2 . 110.960 no
C4 . C3 . C2 . 103.4(2) yes
C41 . S4 . Cd1 . 98.30(6) yes
H42 . C4 . H41 . 109.448 no
H42 . C4 . C5 . 110.749 no
H41 . C4 . C5 . 110.606 no
H42 . C4 . C3 . 110.710 no
H41 . C4 . C3 . 110.540 no
C5 . C4 . C3 . 104.7(2) yes
H52 . C5 . H51 . 109.379 no
H52 . C5 . O1 . 110.170 no
H51 . C5 . O1 . 110.000 no
H52 . C5 . C4 . 110.193 no
H51 . C5 . C4 . 110.239 no
O1 . C5 . C4 . 106.8(2) yes
N25 . C21 . N22 . 107.47(16) yes
N25 . C21 . S2 . 129.03(14) yes
N22 . C21 . S2 . 123.49(14) yes
C26 . N22 . C23 . 125.16(16) yes
C26 . N22 . C21 . 125.47(17) yes
C23 . N22 . C21 . 109.31(16) yes
H231 . C23 . C24 . 126.583 no
H231 . C23 . N22 . 126.536 no
C24 . C23 . N22 . 106.88(16) yes
H241 . C24 . N25 . 125.785 no
H241 . C24 . C23 . 125.778 no
N25 . C24 . C23 . 108.44(17) yes
C21 . N25 . C24 . 107.90(15) yes
C21 . N25 . B1 . 133.29(16) yes
C24 . N25 . B1 . 118.81(16) yes
H262 . C26 . H261 . 109.419 no
H262 . C26 . C27 . 109.050 no
H261 . C26 . C27 . 109.067 no
H262 . C26 . N22 . 108.923 no
H261 . C26 . N22 . 108.952 no
C27 . C26 . N22 . 111.41(17) yes
H273 . C27 . H272 . 109.571 no
H273 . C27 . H271 . 109.482 no
H272 . C27 . H271 . 109.461 no
H273 . C27 . C26 . 109.473 no
H272 . C27 . C26 . 109.453 no
H271 . C27 . C26 . 109.388 no
N35 . C31 . N32 . 107.52(17) yes
N35 . C31 . S3 . 129.54(15) yes
N32 . C31 . S3 . 122.92(15) yes
C36 . N32 . C33 . 125.28(18) yes
C36 . N32 . C31 . 125.33(19) yes
C33 . N32 . C31 . 109.32(18) yes
H331 . C33 . C34 . 126.877 no
H331 . C33 . N32 . 126.440 no
C34 . C33 . N32 . 106.68(18) yes
H341 . C34 . N35 . 125.695 no
H341 . C34 . C33 . 125.536 no
N35 . C34 . C33 . 108.77(18) yes
C31 . N35 . C34 . 107.70(17) yes
C31 . N35 . B1 . 132.85(16) yes
C34 . N35 . B1 . 119.44(16) yes
H362 . C36 . H361 . 109.519 no
H362 . C36 . C37 . 108.919 no
H361 . C36 . C37 . 109.102 no
H362 . C36 . N32 . 109.016 no
H361 . C36 . N32 . 109.081 no
C37 . C36 . N32 . 111.2(2) yes
H373 . C37 . H372 . 109.457 no
H373 . C37 . H371 . 109.528 no
H372 . C37 . H371 . 109.365 no
H373 . C37 . C36 . 109.595 no
H372 . C37 . C36 . 109.404 no
H371 . C37 . C36 . 109.477 no
N45 . C41 . N42 . 107.54(16) yes
N45 . C41 . S4 . 129.41(14) yes
N42 . C41 . S4 . 123.02(15) yes
C46 . N42 . C43 . 124.76(17) yes
C46 . N42 . C41 . 125.70(17) yes
C43 . N42 . C41 . 109.43(16) yes
H431 . C43 . C44 . 126.483 no
H431 . C43 . N42 . 126.292 no
C44 . C43 . N42 . 107.23(16) yes
H441 . C44 . N45 . 126.071 no
H441 . C44 . C43 . 125.912 no
N45 . C44 . C43 . 108.02(17) yes
C41 . N45 . C44 . 107.78(16) yes
C41 . N45 . B1 . 132.46(16) yes
C44 . N45 . B1 . 119.76(16) yes
H462 . C46 . H461 . 109.575 no
H462 . C46 . C47 . 108.973 no
H461 . C46 . C47 . 108.867 no
H462 . C46 . N42 . 108.912 no
H461 . C46 . N42 . 108.886 no
C47 . C46 . N42 . 111.61(17) yes
H473 . C47 . H472 . 109.380 no
H473 . C47 . H471 . 109.541 no
H472 . C47 . H471 . 109.616 no
H473 . C47 . C46 . 109.353 no
H472 . C47 . C46 . 109.455 no
H471 . C47 . C46 . 109.483 no

loop_
_geom_bond_atom_site_label_1
_geom_bond_site_symmetry_1
_geom_bond_atom_site_label_2
_geom_bond_site_symmetry_2
_geom_bond_distance
_geom_bond_publ_flag
Cd1 . S4 . 2.5339(5) yes
Cd1 . S3 . 2.5370(5) yes
Cd1 . S2 . 2.5568(5) yes
Cd1 . Br1 . 2.5517(2) yes
O1 . C5 . 1.423(3) yes
O1 . C2 . 1.420(3) yes
B1 . N45 . 1.546(3) yes
B1 . N35 . 1.548(3) yes
B1 . N25 . 1.557(3) yes
B1 . H1 . 1.06(2) no
S2 . C21 . 1.7200(19) yes
C2 . H22 . 1.001 no
C2 . H21 . 1.000 no
C2 . C3 . 1.519(4) yes
S3 . C31 . 1.722(2) yes
C3 . H32 . 1.001 no
C3 . H31 . 1.002 no
C3 . C4 . 1.524(4) yes
S4 . C41 . 1.7239(19) yes
C4 . H42 . 0.999 no
C4 . H41 . 1.002 no
C4 . C5 . 1.504(4) yes
C5 . H52 . 1.000 no
C5 . H51 . 1.001 no
C21 . N25 . 1.349(2) yes
C21 . N22 . 1.359(2) yes
N22 . C26 . 1.468(2) yes
N22 . C23 . 1.378(3) yes
C23 . H231 . 1.001 no
C23 . C24 . 1.343(3) yes
C24 . H241 . 1.001 no
C24 . N25 . 1.393(2) yes
C26 . H262 . 1.000 no
C26 . H261 . 1.000 no
C26 . C27 . 1.515(3) yes
C27 . H273 . 0.999 no
C27 . H272 . 1.000 no
C27 . H271 . 1.001 no
C31 . N35 . 1.355(2) yes
C31 . N32 . 1.360(2) yes
N32 . C36 . 1.464(3) yes
N32 . C33 . 1.381(3) yes
C33 . H331 . 1.001 no
C33 . C34 . 1.346(3) yes
C34 . H341 . 1.001 no
C34 . N35 . 1.390(2) yes
C36 . H362 . 1.001 no
C36 . H361 . 0.999 no
C36 . C37 . 1.513(3) yes
C37 . H373 . 0.999 no
C37 . H372 . 1.001 no
C37 . H371 . 1.000 no
C41 . N45 . 1.361(2) yes
C41 . N42 . 1.352(2) yes
N42 . C46 . 1.461(3) yes
N42 . C43 . 1.378(3) yes
C43 . H431 . 1.000 no
C43 . C44 . 1.349(3) yes
C44 . H441 . 1.000 no
C44 . N45 . 1.395(2) yes
C46 . H462 . 0.999 no
C46 . H461 . 1.000 no
C46 . C47 . 1.513(3) yes
C47 . H473 . 1.001 no
C47 . H472 . 1.000 no
C47 . H471 . 0.998 no
